data_1528513
loop_
_publ_author_name
'Gatehouse, B.M.'
'Lloyd, D.J.'

_publ_section_title
;
 The crystal structure of beta-K2 Zr2 O5
;
_journal_name_full 'Journal of Solid State Chemistry'
_journal_page_first 478
_journal_page_last 483
_journal_volume 1
_journal_year 1970
_chemical_formula_sum 'K2 O5 Zr2'
_chemical_name_systematic 'K2 (Zr2 O5)'
_space_group_IT_number 52
_symmetry_space_group_name_Hall '-P 2a 2bc'
_symmetry_space_group_name_H-M 'P n n a'
_cell_angle_alpha 90
_cell_angle_beta 90
_cell_angle_gamma 90
_cell_formula_units_Z 4
_cell_length_a 5.85
_cell_length_b 10.79
_cell_length_c 8.76
_cell_volume 552.944
_citation_journal_id_ASTM JSSCBI
_cod_data_source_file Gatehouse_JSSCBI_1970_1915.cif
_cod_data_source_block K2O5Zr2
_cod_original_cell_volume 552.9443
_cod_database_code 1528513

loop_
_symmetry_equiv_pos_as_xyz
x,y,z
-x+1/2,-y,z
x,-y+1/2,-z+1/2
-x+1/2,y+1/2,-z+1/2
-x,-y,-z
x-1/2,y,-z
-x,y-1/2,z-1/2
x-1/2,-y-1/2,z-1/2

loop_
_atom_site_label
_atom_site_type_symbol
_atom_site_fract_x
_atom_site_fract_y
_atom_site_fract_z
_atom_site_occupancy
_atom_site_U_iso_or_equiv
O2 O-2 0.25 0 0.255 1 0.0
O4 O-2 0.04 0.25 0.25 1 0.0
O3 O-2 0.25 0 0.677 1 0.0
K1 K+1 0.438 0.334 0.077 1 0.0
O1 O-2 0.136 0.398 0.554 1 0.0
Zr1 Zr+4 0.9697 0.0763 0.1603 1 0.0
